data_4119219
loop_
_publ_author_name
'Jared M. Taylor'
'Karl W. Dawson'
'George K. H. Shimizu'

_publ_section_title
;
 A Water-Stable Metal-Organic Framework with Highly Acidic Pores for
 Proton-Conducting Applications
;
_journal_name_full 'Journal of the American Chemical Society'
_journal_page_first 1193
_journal_page_last 1196
_journal_paper_doi 10.1021/ja310435e
_journal_volume 135
_journal_year 2013
_chemical_formula_moiety 'C10 H10 La O15 P4, O'
_chemical_formula_sum 'C10 H10 La O16 P4'
_chemical_formula_weight 648.97
_chemical_name_common PCMOF-5
_chemical_name_systematic
; 
 ? 
;
_space_group_IT_number 14
_symmetry_cell_setting monoclinic
_symmetry_space_group_name_Hall '-P 2ybc'
_symmetry_space_group_name_H-M 'P 1 21/c 1'
_atom_sites_solution_hydrogens geom
_atom_sites_solution_primary direct
_atom_sites_solution_secondary difmap
_audit_creation_method SHELXL-97
_cell_angle_alpha 90.00
_cell_angle_beta 95.541(4)
_cell_angle_gamma 90.00
_cell_formula_units_Z 4
_cell_length_a 6.0301(4)
_cell_length_b 18.3470(14)
_cell_length_c 19.0401(13)
_cell_measurement_reflns_used 6138
_cell_measurement_temperature 173(2)
_cell_measurement_theta_max 59.52
_cell_measurement_theta_min 3.35
_cell_volume 2096.6(3)
_computing_cell_refinement 'Bruker SAINT'
_computing_data_collection 'Bruker APEX2'
_computing_data_reduction 'Bruker SAINT'
_computing_molecular_graphics 'Diamond 3.0'
_computing_publication_material 'Wingx v1.70'
_computing_structure_refinement 'SHELXL-97 (Sheldrick, 2008)'
_computing_structure_solution 'SHELXS-97 (Sheldrick, 2008)'
_diffrn_ambient_temperature 173(2)
_diffrn_measured_fraction_theta_full 0.968
_diffrn_measured_fraction_theta_max 0.968
_diffrn_measurement_device_type 'Bruker SMART with APEX II CCD detector'
_diffrn_measurement_method CCD
_diffrn_radiation_monochromator graphite
_diffrn_radiation_source 'fine-focus sealed tube'
_diffrn_radiation_type CuK\a
_diffrn_radiation_wavelength 1.54178
_diffrn_reflns_av_R_equivalents 0.0304
_diffrn_reflns_av_sigmaI/netI 0.0292
_diffrn_reflns_limit_h_max 6
_diffrn_reflns_limit_h_min -6
_diffrn_reflns_limit_k_max 14
_diffrn_reflns_limit_k_min -20
_diffrn_reflns_limit_l_max 21
_diffrn_reflns_limit_l_min -21
_diffrn_reflns_number 10792
_diffrn_reflns_theta_full 59.75
_diffrn_reflns_theta_max 59.75
_diffrn_reflns_theta_min 3.35
_exptl_absorpt_coefficient_mu 19.381
_exptl_absorpt_correction_T_max 1.0000
_exptl_absorpt_correction_T_min 0.6559
_exptl_absorpt_correction_type numerical
_exptl_absorpt_process_details 'SADABS from Bruker SAINT'
_exptl_crystal_colour Colourless
_exptl_crystal_density_diffrn 2.056
_exptl_crystal_description Rod
_exptl_crystal_F_000 1260
_exptl_crystal_size_max 0.201
_exptl_crystal_size_mid 0.152
_exptl_crystal_size_min 0.055
_refine_diff_density_max 0.650
_refine_diff_density_min -1.047
_refine_diff_density_rms 0.174
_refine_ls_extinction_method none
_refine_ls_goodness_of_fit_ref 1.183
_refine_ls_hydrogen_treatment constr
_refine_ls_matrix_type full
_refine_ls_number_parameters 280
_refine_ls_number_reflns 2996
_refine_ls_number_restraints 0
_refine_ls_restrained_S_all 1.183
_refine_ls_R_factor_all 0.0368
_refine_ls_R_factor_gt 0.0332
_refine_ls_shift/su_max 0.001
_refine_ls_shift/su_mean 0.000
_refine_ls_structure_factor_coef Fsqd
_refine_ls_weighting_details 'calc w=1/[\s^2^(Fo^2^)+(0.0812P)^2^+3.9464P] where P=(Fo^2^+2Fc^2^)/3'
_refine_ls_weighting_scheme calc
_refine_ls_wR_factor_gt 0.1102
_refine_ls_wR_factor_ref 0.1247
_reflns_number_gt 2768
_reflns_number_total 2996
_reflns_threshold_expression >2sigma(I)
_cod_data_source_file ja310435e_si_001.cif
_cod_data_source_block PCMOF-5
_cod_database_code 4119219

loop_
_symmetry_equiv_pos_as_xyz
'x, y, z'
'-x, y+1/2, -z+1/2'
'-x, -y, -z'
'x, -y-1/2, z-1/2'

loop_
_atom_site_label
_atom_site_type_symbol
_atom_site_fract_x
_atom_site_fract_y
_atom_site_fract_z
_atom_site_U_iso_or_equiv
_atom_site_adp_type
_atom_site_occupancy
_atom_site_symmetry_multiplicity
_atom_site_calc_flag
_atom_site_refinement_flags
La1 La 0.08811(6) 0.666592(18) 0.464943(17) 0.01590(19) Uani 1 1 d .
C1 C 0.2178(11) 0.7481(3) 0.7021(3) 0.0175(13) Uani 1 1 d .
C2 C 0.0587(11) 0.6942(4) 0.6862(3) 0.0183(14) Uani 1 1 d .
H2 H -0.0710 0.7063 0.6561 0.022 Uiso 1 1 calc R
C3 C 0.0803(11) 0.6233(4) 0.7121(3) 0.0217(15) Uani 1 1 d .
C4 C 0.2678(11) 0.6056(3) 0.7571(3) 0.0179(13) Uani 1 1 d .
C5 C 0.4241(12) 0.6594(3) 0.7737(3) 0.0208(15) Uani 1 1 d .
H5 H 0.5519 0.6475 0.8047 0.025 Uiso 1 1 calc R
C6 C 0.4045(11) 0.7301(3) 0.7474(3) 0.0193(14) Uani 1 1 d .
C7 C 0.1846(12) 0.8220(3) 0.6680(3) 0.0207(14) Uani 1 1 d .
H7A H 0.2549 0.8596 0.7001 0.025 Uiso 1 1 calc R
H7B H 0.0232 0.8327 0.6603 0.025 Uiso 1 1 calc R
C8 C -0.0972(11) 0.5675(3) 0.6863(3) 0.0215(14) Uani 1 1 d .
H8A H -0.2447 0.5916 0.6802 0.026 Uiso 1 1 calc R
H8B H -0.1032 0.5286 0.7221 0.026 Uiso 1 1 calc R
C9 C 0.3065(12) 0.5302(3) 0.7891(3) 0.0220(15) Uani 1 1 d .
H9A H 0.4685 0.5200 0.7946 0.026 Uiso 1 1 calc R
H9B H 0.2347 0.4934 0.7562 0.026 Uiso 1 1 calc R
C10 C 0.5919(10) 0.7163(3) 0.2714(3) 0.0192(14) Uani 1 1 d .
H10A H 0.7303 0.7443 0.2840 0.023 Uiso 1 1 calc R
H10B H 0.6181 0.6842 0.2312 0.023 Uiso 1 1 calc R
P1 P 0.1984(3) 0.52072(9) 0.87363(8) 0.0214(4) Uani 1 1 d .
P2 P -0.0379(3) 0.52738(8) 0.60359(8) 0.0176(4) Uani 1 1 d .
P3 P 0.5394(3) 0.66053(8) 0.34471(8) 0.0170(4) Uani 1 1 d .
P4 P 0.3032(3) 0.82605(8) 0.58503(9) 0.0205(4) Uani 1 1 d .
O1 O 0.2814(8) 0.5827(3) 0.9209(2) 0.0322(11) Uani 1 1 d .
O2 O -0.0600(8) 0.5283(3) 0.8545(2) 0.0299(11) Uani 1 1 d .
O3 O 0.2527(9) 0.4468(3) 0.9040(3) 0.0389(13) Uani 1 1 d .
O4 O -0.0748(7) 0.5836(2) 0.5460(2) 0.0201(10) Uani 1 1 d .
O5 O -0.1705(8) 0.4573(2) 0.5927(2) 0.0236(10) Uani 1 1 d .
O6 O 0.2188(7) 0.5066(2) 0.6120(2) 0.0250(10) Uani 1 1 d .
O7 O 0.7637(7) 0.6337(2) 0.3793(2) 0.0190(10) Uani 1 1 d .
O8 O 0.4052(8) 0.5933(2) 0.3115(2) 0.0247(10) Uani 1 1 d .
O9 O 0.4024(7) 0.6982(2) 0.3960(2) 0.0230(10) Uani 1 1 d .
O10 O 0.5610(8) 0.8296(2) 0.6005(3) 0.0268(11) Uani 1 1 d .
O11 O 0.2413(9) 0.7605(3) 0.5414(2) 0.0300(12) Uani 1 1 d .
O12 O 0.2201(9) 0.8988(3) 0.5505(2) 0.0328(12) Uani 1 1 d .
O1W O 0.4299(8) 0.6084(3) 0.5356(3) 0.0378(14) Uani 1 1 d .
O2W O 0.0002(8) 0.7863(2) 0.3942(2) 0.0303(11) Uani 1 1 d .
O3W O -0.2598(8) 0.7312(3) 0.5038(3) 0.0323(11) Uani 1 1 d .
O4W O 0.7359(9) 0.5951(3) 0.9513(3) 0.0401(13) Uani 1 1 d .

loop_
_atom_site_aniso_label
_atom_site_aniso_U_11
_atom_site_aniso_U_22
_atom_site_aniso_U_33
_atom_site_aniso_U_23
_atom_site_aniso_U_13
_atom_site_aniso_U_12
La1 0.0183(3) 0.0140(3) 0.0158(3) 0.00008(12) 0.00366(18) -0.00040(13)
C1 0.020(3) 0.018(3) 0.015(3) -0.004(2) 0.002(3) -0.002(3)
C2 0.023(4) 0.018(3) 0.013(3) -0.006(3) 0.000(3) 0.000(3)
C3 0.026(4) 0.020(3) 0.020(3) -0.006(3) 0.010(3) -0.005(3)
C4 0.021(3) 0.020(3) 0.012(3) 0.002(3) 0.001(3) 0.000(3)
C5 0.026(4) 0.019(3) 0.018(3) -0.001(2) 0.003(3) 0.002(3)
C6 0.025(4) 0.022(3) 0.012(3) -0.005(3) 0.005(3) 0.001(3)
C7 0.025(4) 0.020(3) 0.017(3) -0.001(3) 0.005(3) 0.001(3)
C8 0.025(4) 0.019(3) 0.021(3) -0.005(3) 0.003(3) -0.008(3)
C9 0.029(4) 0.018(3) 0.019(3) -0.003(3) 0.003(3) -0.001(3)
C10 0.019(3) 0.020(3) 0.019(3) 0.005(3) 0.004(3) 0.003(3)
P1 0.0296(9) 0.0168(8) 0.0186(8) 0.0012(6) 0.0057(7) 0.0034(7)
P2 0.0256(9) 0.0120(8) 0.0163(7) 0.0007(6) 0.0072(7) -0.0020(6)
P3 0.0212(9) 0.0157(8) 0.0147(8) 0.0021(6) 0.0049(7) 0.0020(6)
P4 0.0289(10) 0.0158(8) 0.0177(8) -0.0004(6) 0.0062(8) -0.0004(7)
O1 0.039(3) 0.036(3) 0.023(2) -0.008(2) 0.007(2) -0.004(2)
O2 0.021(3) 0.041(3) 0.026(2) 0.001(2) -0.005(2) 0.003(2)
O3 0.054(3) 0.029(3) 0.036(3) 0.015(2) 0.016(3) 0.015(3)
O4 0.021(2) 0.021(2) 0.018(2) 0.0068(18) -0.0014(19) 0.0028(18)
O5 0.033(3) 0.015(2) 0.025(2) -0.0013(18) 0.012(2) -0.0054(19)
O6 0.019(2) 0.026(2) 0.031(2) 0.001(2) 0.003(2) 0.0015(19)
O7 0.016(2) 0.018(2) 0.022(2) 0.0013(18) -0.0047(19) 0.0009(18)
O8 0.030(3) 0.022(2) 0.022(2) -0.0017(18) -0.003(2) -0.011(2)
O9 0.024(3) 0.024(3) 0.023(2) 0.0037(19) 0.010(2) 0.008(2)
O10 0.022(3) 0.028(3) 0.031(3) -0.0001(19) 0.003(2) -0.0013(19)
O11 0.040(3) 0.030(3) 0.019(2) -0.018(2) 0.001(2) -0.010(2)
O12 0.045(3) 0.026(3) 0.028(2) 0.008(2) 0.008(2) 0.011(2)
O1W 0.026(3) 0.042(3) 0.045(3) 0.021(2) -0.001(3) -0.003(2)
O2W 0.036(3) 0.020(2) 0.033(3) 0.006(2) -0.002(2) -0.003(2)
O3W 0.026(3) 0.031(3) 0.041(3) -0.006(2) 0.009(2) 0.005(2)
O4W 0.039(3) 0.046(3) 0.037(3) -0.002(2) 0.010(2) 0.005(3)

loop_
_atom_type_symbol
_atom_type_description
_atom_type_scat_dispersion_real
_atom_type_scat_dispersion_imag
_atom_type_scat_source
C C 0.0181 0.0091 'International Tables Vol C Tables 4.2.6.8 and 6.1.1.4'
H H 0.0000 0.0000 'International Tables Vol C Tables 4.2.6.8 and 6.1.1.4'
O O 0.0492 0.0322 'International Tables Vol C Tables 4.2.6.8 and 6.1.1.4'
P P 0.2955 0.4335 'International Tables Vol C Tables 4.2.6.8 and 6.1.1.4'
La La -1.4094 9.0376 'International Tables Vol C Tables 4.2.6.8 and 6.1.1.4'

loop_
_geom_angle_atom_site_label_1
_geom_angle_atom_site_label_2
_geom_angle_atom_site_label_3
_geom_angle
_geom_angle_site_symmetry_1
_geom_angle_site_symmetry_3
O11 La1 O4 102.74(16) . .
O11 La1 O9 83.33(16) . .
O4 La1 O9 148.94(14) . .
O11 La1 O7 143.75(16) . 1_455
O4 La1 O7 85.64(14) . 1_455
O9 La1 O7 107.56(14) . 1_455
O11 La1 O3W 76.71(17) . .
O4 La1 O3W 73.57(15) . .
O9 La1 O3W 136.87(15) . .
O7 La1 O3W 71.99(15) 1_455 .
O11 La1 O1W 74.80(18) . .
O4 La1 O1W 76.26(14) . .
O9 La1 O1W 76.10(15) . .
O7 La1 O1W 140.93(16) 1_455 .
O3W La1 O1W 132.15(16) . .
O11 La1 O5 144.44(17) . 3_566
O4 La1 O5 80.01(14) . 3_566
O9 La1 O5 78.02(14) . 3_566
O7 La1 O5 71.44(14) 1_455 3_566
O3W La1 O5 135.97(15) . 3_566
O1W La1 O5 71.47(17) . 3_566
O11 La1 O2W 75.75(16) . .
O4 La1 O2W 141.15(15) . .
O9 La1 O2W 69.91(15) . .
O7 La1 O2W 76.03(14) 1_455 .
O3W La1 O2W 68.29(16) . .
O1W La1 O2W 136.96(16) . .
O5 La1 O2W 123.91(15) 3_566 .
C6 C1 C2 117.9(6) . .
C6 C1 C7 123.1(6) . .
C2 C1 C7 119.0(6) . .
C1 C2 C3 123.2(6) . .
C4 C3 C2 118.7(6) . .
C4 C3 C8 123.0(6) . .
C2 C3 C8 118.2(6) . .
C5 C4 C3 118.0(6) . .
C5 C4 C9 119.0(6) . .
C3 C4 C9 123.0(6) . .
C4 C5 C6 123.5(6) . .
C1 C6 C5 118.6(6) . .
C1 C6 C10 124.2(6) . 4_576
C5 C6 C10 117.2(6) . 4_576
C1 C7 P4 111.6(4) . .
C3 C8 P2 111.3(4) . .
C4 C9 P1 112.9(4) . .
C6 C10 P3 114.8(4) 4_575 .
O3 P1 O1 113.9(3) . .
O3 P1 O2 110.2(3) . .
O1 P1 O2 109.7(3) . .
O3 P1 C9 110.3(3) . .
O1 P1 C9 109.5(3) . .
O2 P1 C9 102.7(3) . .
O4 P2 O5 116.3(3) . .
O4 P2 O6 108.2(2) . .
O5 P2 O6 107.8(3) . .
O4 P2 C8 109.2(3) . .
O5 P2 C8 108.5(3) . .
O6 P2 C8 106.4(3) . .
O9 P3 O7 112.7(3) . .
O9 P3 O8 109.1(3) . .
O7 P3 O8 108.7(2) . .
O9 P3 C10 113.2(3) . .
O7 P3 C10 107.8(3) . .
O8 P3 C10 104.9(3) . .
O11 P4 O12 113.9(3) . .
O11 P4 O10 109.4(3) . .
O12 P4 O10 108.7(3) . .
O11 P4 C7 110.9(3) . .
O12 P4 C7 105.6(3) . .
O10 P4 C7 108.1(3) . .
P2 O4 La1 147.9(3) . .
P2 O5 La1 132.9(3) . 3_566
P3 O7 La1 144.0(3) . 1_655
P3 O9 La1 137.1(3) . .
P4 O11 La1 170.5(3) . .

loop_
_geom_bond_atom_site_label_1
_geom_bond_atom_site_label_2
_geom_bond_distance
_geom_bond_site_symmetry_2
La1 O11 2.384(4) .
La1 O4 2.440(4) .
La1 O9 2.477(4) .
La1 O7 2.496(4) 1_455
La1 O3W 2.580(5) .
La1 O1W 2.581(5) .
La1 O5 2.593(4) 3_566
La1 O2W 2.604(5) .
C1 C6 1.389(9) .
C1 C2 1.391(9) .
C1 C7 1.509(9) .
C2 C3 1.392(10) .
C3 C4 1.389(9) .
C3 C8 1.529(9) .
C4 C5 1.380(9) .
C4 C9 1.521(9) .
C5 C6 1.392(9) .
C6 C10 1.534(9) 4_576
C7 P4 1.798(7) .
C8 P2 1.804(6) .
C9 P1 1.803(6) .
C10 C6 1.534(9) 4_575
C10 P3 1.783(6) .
P1 O3 1.499(5) .
P1 O1 1.506(5) .
P1 O2 1.572(5) .
P2 O4 1.507(4) .
P2 O5 1.518(5) .
P2 O6 1.587(5) .
P3 O9 1.505(5) .
P3 O7 1.528(5) .
P3 O8 1.574(4) .
P4 O11 1.488(5) .
P4 O12 1.549(5) .
P4 O10 1.556(5) .
O5 La1 2.593(4) 3_566
O7 La1 2.496(4) 1_655
